data_4313620
loop_
_publ_author_name
'Keiji Okada'
'Osami Nagao'
'Hiroki Mori'
'Masatoshi Kozaki'
'Daisuke Shiomi'
'Kazunobu Sato'
'Takeji Takui'
'Yasutaka Kitagawa'
'Kizashi Yamaguchi'

_publ_contact_author_address
;
     Department of Chemistry, Graduate Scholl of Science, Osaka City
University, Sugimoto, Sumiyoshi-ku, Osaka 558-8585, Japan
;
_publ_contact_author_email ' okadak@sci.osaka-cu.ac.jp '
_publ_contact_author_fax ' +81-6-6605-2568 '
_publ_contact_author_name ' Keiji Okada'
_publ_contact_author_phone ' +81-6-6690-2709 '
_publ_section_title
;
 Preparation and Magnetic Properties of Mn(hfac)2- Complexes of
 2-(5-Pyrimidinyl)- and 2-(3-Pyridyl)-Substituted Nitronyl Nitroxides
;
_journal_name_full 'Inorganic Chemistry'
_journal_page_first 3221
_journal_page_last 3228
_journal_paper_doi 10.1021/ic0207193
_journal_volume 42
_journal_year 2003
_chemical_formula_sum 'C24 H20 F12 Mn N4 O6'
_chemical_formula_weight 743.36
_space_group_IT_number 2
_symmetry_cell_setting triclinic
_symmetry_Int_Tables_number 2
_symmetry_space_group_name_Hall '-P 1'
_symmetry_space_group_name_H-M 'P -1'
_cell_angle_alpha 94.382(2)
_cell_angle_beta 100.317(5)
_cell_angle_gamma 97.211(4)
_cell_formula_units_Z 2
_cell_length_a 10.259(1)
_cell_length_b 16.377(1)
_cell_length_c 9.710(1)
_cell_measurement_reflns_used 7164
_cell_measurement_temperature 296.2
_cell_measurement_theta_max 27.5
_cell_measurement_theta_min 2.1
_cell_volume 1584.1(2)
_computing_cell_refinement PROCESS-AUTO
_computing_data_collection PROCESS-AUTO
_computing_data_reduction 'teXsan Ver. 1.11'
_computing_publication_material 'teXsan Ver. 1.11'
_computing_structure_refinement 'teXsan Ver. 1.10'
_computing_structure_solution SIR92
_diffrn_detector_area_resol_mean 8.00
_diffrn_measured_fraction_theta_full 0.9901
_diffrn_measured_fraction_theta_max 0.9901
_diffrn_measurement_device_type 'Rigaku RAXIS-RAPID Imaging Plate'
_diffrn_measurement_method \w
_diffrn_radiation_type 'Mo K\a'
_diffrn_radiation_wavelength 0.7107
_diffrn_reflns_av_R_equivalents 0.019
_diffrn_reflns_limit_h_max 13
_diffrn_reflns_limit_h_min -13
_diffrn_reflns_limit_k_max 21
_diffrn_reflns_limit_k_min -21
_diffrn_reflns_limit_l_max 12
_diffrn_reflns_limit_l_min -12
_diffrn_reflns_number 10515
_diffrn_reflns_theta_full 27.49
_diffrn_reflns_theta_max 27.49
_exptl_absorpt_coefficient_mu 0.530
_exptl_absorpt_correction_T_max 0.899
_exptl_absorpt_correction_T_min 0.590
_exptl_absorpt_correction_type multi-scan
_exptl_absorpt_process_details '(Higashi, 1995)'
_exptl_crystal_colour black
_exptl_crystal_density_diffrn 1.558
_exptl_crystal_density_method 'not measured'
_exptl_crystal_description block
_exptl_crystal_size_max 0.500
_exptl_crystal_size_mid 0.400
_exptl_crystal_size_min 0.200
_refine_diff_density_max 0.47
_refine_diff_density_min -0.55
_refine_ls_extinction_coef 0.023(5)
_refine_ls_extinction_method 'Zachariasen(1967) type 2 Gaussian isotropic'
_refine_ls_goodness_of_fit_ref 0.818
_refine_ls_hydrogen_treatment noref
_refine_ls_number_parameters 545
_refine_ls_number_reflns 5418
_refine_ls_R_factor_gt 0.0494
_refine_ls_shift/su_max 0.7155
_refine_ls_structure_factor_coef Fsqd
_refine_ls_weighting_details 'w = 1/[\s^2^(Fo^2^) + (0.20000(Max(Fo^2^,0) + 2Fc^2^)/3)^2^]'
_refine_ls_weighting_scheme calc
_refine_ls_wR_factor_ref 0.1675
_reflns_number_gt 5418
_reflns_number_total 2391
_reflns_threshold_expression F^2^>3.0\s(F^2^)
_cod_data_source_file ic0207193_2.cif
_cod_data_source_block pm-nit-mnhfac
_cod_original_cell_volume 1584.2(3)
_cod_original_sg_symbol_H-M 'P -1 '
_cod_original_formula_sum 'C24 H20 F12 N4 Mn O6 '
_cod_database_code 4313620

loop_
_symmetry_equiv_pos_as_xyz
x,y,z
-x,-y,-z

loop_
_atom_site_label
_atom_site_type_symbol
_atom_site_fract_x
_atom_site_fract_y
_atom_site_fract_z
_atom_site_U_iso_or_equiv
_atom_site_adp_type
_atom_site_occupancy
_atom_site_calc_flag
_atom_site_refinement_flags
_atom_site_disorder_assembly
_atom_site_disorder_group
Mn1 Mn 0.00403(4) 0.32981(2) 0.40291(4) 0.0419(1) Uani 1.00 d . . .
F1 F 0.052(1) 0.3319(4) 0.9564(5) 0.115(2) Uani 0.70 d P . .
F2 F 0.1647(9) 0.4143(7) 0.8561(6) 0.133(3) Uani 0.70 d P . .
F3 F -0.021(2) 0.4411(8) 0.8890(8) 0.180(5) Uani 0.70 d P . .
F4 F 0.347(1) 0.1130(5) 0.574(1) 0.148(3) Uani 0.70 d P . .
F5 F 0.408(1) 0.2420(10) 0.654(2) 0.177(5) Uani 0.70 d P . .
F6 F 0.255(1) 0.1727(10) 0.7230(9) 0.152(4) Uani 0.70 d P . .
F7 F 0.040(2) 0.0419(3) 0.1421(9) 0.193(4) Uani 0.70 d P . .
F8 F 0.1341(10) 0.1286(10) 0.035(1) 0.198(4) Uani 0.70 d P . .
F9 F -0.0673(7) 0.1252(6) 0.0374(10) 0.131(2) Uani 0.70 d P . .
F10 F -0.332(1) 0.109(1) 0.519(3) 0.235(6) Uani 0.70 d P . .
F11 F -0.195(2) 0.0923(7) 0.691(1) 0.164(4) Uani 0.70 d P . .
F12 F -0.157(3) 0.0697(5) 0.491(3) 0.238(7) Uani 0.70 d P . .
F13 F 0.154(3) 0.363(3) 0.897(3) 0.21(1) Uani 0.30 d P . .
F14 F 0.057(3) 0.4597(7) 0.858(1) 0.112(5) Uani 0.30 d P . .
F15 F -0.028(3) 0.369(2) 0.952(2) 0.160(8) Uani 0.30 d P . .
F16 F 0.354(4) 0.227(2) 0.706(3) 0.17(1) Uani 0.30 d P . .
F17 F 0.411(3) 0.162(3) 0.573(2) 0.22(1) Uani 0.30 d P . .
F18 F 0.223(3) 0.119(2) 0.655(3) 0.186(10) Uani 0.30 d P . .
F19 F 0.040(3) 0.1532(7) 0.0095(9) 0.120(5) Uani 0.30 d P . .
F20 F 0.126(2) 0.0676(10) 0.115(2) 0.103(4) Uani 0.30 d P . .
F21 F -0.064(2) 0.077(1) 0.126(2) 0.124(5) Uani 0.30 d P . .
F22 F -0.269(3) 0.0886(9) 0.461(2) 0.121(5) Uani 0.30 d P . .
F23 F -0.301(3) 0.126(2) 0.666(3) 0.171(9) Uani 0.30 d P . .
F24 F -0.121(3) 0.0793(9) 0.631(4) 0.154(8) Uani 0.30 d P . .
O1 O -0.1466(2) 0.3853(1) 0.2778(2) 0.0471(5) Uani 1.03 d P . .
O2 O -0.5736(2) 0.3519(2) 0.3803(3) 0.0744(8) Uani 1.01 d P . .
O3 O -0.0132(2) 0.3811(1) 0.6106(2) 0.0500(5) Uani 1.01 d P . .
O4 O -0.1448(2) 0.2340(1) 0.4516(2) 0.0697(7) Uani 1.04 d P . .
O5 O 0.1703(2) 0.2786(1) 0.5220(2) 0.0619(7) Uani 1.02 d P . .
O6 O 0.0353(2) 0.2471(1) 0.2371(2) 0.0554(6) Uani 1.02 d P . .
N1 N -0.2749(2) 0.3628(1) 0.2654(2) 0.0437(6) Uani 1.00 d P . .
N2 N -0.4763(2) 0.3462(1) 0.3157(3) 0.0545(7) Uani 1.01 d P . .
N3 N -0.1539(2) 0.5583(1) 0.6082(2) 0.0482(6) Uani 1.06 d P . .
N4 N -0.3071(4) 0.4847(2) 0.7278(3) 0.080(1) Uani 1.03 d P . .
C1 C -0.2105(4) 0.5449(2) 0.7201(3) 0.0600(9) Uani 1.00 d P . .
C2 C -0.2000(3) 0.5053(1) 0.4933(3) 0.0445(7) Uani 1.01 d P . .
C3 C -0.3012(3) 0.4394(1) 0.4894(3) 0.0447(6) Uani 1.00 d . . .
C4 C -0.3537(4) 0.4320(2) 0.6110(3) 0.0655(9) Uani 1.00 d . . .
C5 C -0.3489(3) 0.3831(1) 0.3605(3) 0.0436(6) Uani 1.00 d . . .
C6 C -0.3595(3) 0.3195(2) 0.1311(3) 0.0561(7) Uani 1.00 d . . .
C7 C -0.4891(3) 0.2872(2) 0.1847(3) 0.0603(8) Uani 1.00 d . . .
C8 C -0.3786(5) 0.3882(3) 0.0336(4) 0.089(1) Uani 1.00 d . . .
C9 C -0.2884(4) 0.2527(3) 0.0716(5) 0.086(1) Uani 1.00 d . . .
C10 C -0.6199(4) 0.2927(3) 0.0877(5) 0.092(1) Uani 1.00 d . . .
C11 C -0.4874(5) 0.2008(2) 0.2340(5) 0.085(1) Uani 1.00 d . . .
C12 C -0.0234(3) 0.3368(2) 0.7096(3) 0.0523(7) Uani 1.00 d . . .
C13 C -0.0839(4) 0.2554(2) 0.7011(3) 0.0688(9) Uani 1.00 d . . .
C14 C -0.1409(4) 0.2107(2) 0.5715(4) 0.0675(9) Uani 1.00 d . . .
C15 C 0.0401(5) 0.3807(2) 0.8543(4) 0.076(1) Uani 1.00 d . . .
C16 C -0.2086(7) 0.1209(3) 0.5730(6) 0.110(2) Uani 1.00 d . . .
C17 C 0.2057(3) 0.2110(2) 0.4915(3) 0.0603(8) Uani 1.00 d . . .
C18 C 0.1677(4) 0.1587(2) 0.3667(4) 0.0661(9) Uani 1.00 d . . .
C19 C 0.0841(3) 0.1814(2) 0.2501(3) 0.0522(7) Uani 1.00 d . . .
C20 C 0.3069(6) 0.1839(4) 0.6098(5) 0.099(2) Uani 1.00 d . . .
C21 C 0.0486(4) 0.1193(2) 0.1164(5) 0.074(1) Uani 1.00 d . . .
C22 C 0.3803(5) 0.0090(3) 0.9204(6) 0.091(1) Uani 1.00 d . . .
C23 C 0.4960(5) 0.0279(3) 0.8710(5) 0.090(1) Uani 1.00 d . . .
C24 C 0.6166(4) 0.0190(3) 0.9496(5) 0.085(1) Uani 1.00 d . . .
H1 H -0.1779 0.5824 0.8022 0.0717 Uiso 1.00 calc . . .
H2 H -0.1627 0.5128 0.4116 0.0533 Uiso 1.00 calc . . .
H3 H -0.4244 0.3884 0.6119 0.0786 Uiso 1.00 calc . . .
H4 H -0.2992 0.4269 0.0495 0.1070 Uiso 1.00 calc . . .
H5 H -0.4510 0.4154 0.0528 0.1070 Uiso 1.00 calc . . .
H6 H -0.3978 0.3647 -0.0615 0.1070 Uiso 1.00 calc . . .
H7 H -0.1999 0.2570 0.1239 0.1038 Uiso 1.00 calc . . .
H8 H -0.3357 0.1997 0.0781 0.1038 Uiso 1.00 calc . . .
H9 H -0.2857 0.2593 -0.0241 0.1038 Uiso 1.00 calc . . .
H10 H -0.6100 0.3403 0.0381 0.1101 Uiso 1.00 calc . . .
H11 H -0.6880 0.2965 0.1410 0.1101 Uiso 1.00 calc . . .
H12 H -0.6433 0.2446 0.0219 0.1101 Uiso 1.00 calc . . .
H13 H -0.4097 0.2007 0.3036 0.1018 Uiso 1.00 calc . . .
H14 H -0.5650 0.1861 0.2723 0.1018 Uiso 1.00 calc . . .
H15 H -0.4868 0.1621 0.1561 0.1018 Uiso 1.00 calc . . .
H16 H -0.0866 0.2295 0.7850 0.0824 Uiso 1.00 calc . . .
H17 H 0.1993 0.1067 0.3606 0.0794 Uiso 1.00 calc . . .
H18 H 0.2974 0.0121 0.8622 0.2037 Uiso 1.00 calc . . .
H19 H 0.4819 0.0439 0.7878 0.0568 Uiso 1.00 calc . . .
H20 H 0.7029 0.0280 0.9187 0.1925 Uiso 1.00 calc . . .

loop_
_atom_site_aniso_label
_atom_site_aniso_U_11
_atom_site_aniso_U_22
_atom_site_aniso_U_33
_atom_site_aniso_U_12
_atom_site_aniso_U_13
_atom_site_aniso_U_23
Mn1 0.0466(2) 0.0379(2) 0.0390(2) 0.0048(1) 0.0057(1) -0.0021(1)
F1 0.165(7) 0.115(4) 0.047(2) -0.007(4) -0.012(3) 0.021(2)
F2 0.127(6) 0.164(7) 0.074(3) -0.058(6) -0.016(3) 0.009(4)
F3 0.27(1) 0.19(1) 0.083(5) 0.136(9) 0.004(5) -0.053(6)
F4 0.162(9) 0.118(4) 0.152(6) 0.089(5) -0.050(7) 0.004(4)
F5 0.112(5) 0.194(9) 0.18(1) -0.017(5) -0.079(7) 0.074(9)
F6 0.167(8) 0.202(10) 0.086(4) 0.040(7) -0.006(4) 0.062(5)
F7 0.36(2) 0.051(2) 0.130(5) 0.007(5) -0.034(9) -0.027(2)
F8 0.138(6) 0.26(1) 0.162(7) -0.079(6) 0.090(6) -0.144(7)
F9 0.097(4) 0.143(5) 0.123(5) 0.038(4) -0.035(3) -0.079(4)
F10 0.127(7) 0.20(1) 0.33(2) -0.096(7) -0.041(9) 0.14(1)
F11 0.25(1) 0.101(5) 0.118(5) -0.056(6) 0.002(7) 0.055(4)
F12 0.37(2) 0.071(3) 0.29(2) -0.030(7) 0.17(2) -0.019(7)
F13 0.14(2) 0.33(3) 0.12(2) 0.15(2) -0.08(1) -0.08(2)
F14 0.19(2) 0.071(5) 0.048(5) -0.012(9) -0.006(7) -0.016(4)
F15 0.22(2) 0.18(2) 0.060(7) -0.07(1) 0.07(1) -0.025(8)
F16 0.24(4) 0.15(2) 0.09(1) 0.08(2) -0.10(2) -0.01(1)
F17 0.11(1) 0.44(5) 0.12(1) 0.17(2) -0.03(1) -0.02(3)
F18 0.19(2) 0.19(2) 0.16(2) 0.03(2) -0.04(2) 0.11(2)
F19 0.23(2) 0.092(6) 0.037(4) 0.05(1) 0.005(7) -0.013(4)
F20 0.108(8) 0.083(7) 0.115(9) 0.059(7) 0.006(7) -0.052(7)
F21 0.084(7) 0.12(1) 0.13(1) -0.061(7) 0.024(7) -0.064(8)
F22 0.18(2) 0.062(6) 0.085(6) -0.073(10) -0.022(9) 0.011(5)
F23 0.16(2) 0.17(2) 0.18(2) -0.07(1) 0.07(1) 0.06(1)
F24 0.21(2) 0.057(6) 0.18(2) 0.011(9) 0.00(2) 0.04(1)
O1 0.041(1) 0.0489(10) 0.050(1) 0.0018(7) 0.0080(7) 0.0030(7)
O2 0.047(1) 0.087(2) 0.086(2) 0.001(1) 0.020(1) -0.010(1)
O3 0.063(1) 0.0470(10) 0.0411(10) 0.0097(8) 0.0121(8) 0.0020(7)
O4 0.076(2) 0.066(1) 0.058(1) -0.017(1) 0.004(1) 0.0089(9)
O5 0.065(1) 0.065(1) 0.052(1) 0.0194(10) -0.0019(9) -0.0038(9)
O6 0.065(1) 0.048(1) 0.050(1) 0.0148(8) 0.0025(9) -0.0065(7)
N1 0.041(1) 0.043(1) 0.045(1) 0.0022(8) 0.0047(8) 0.0002(8)
N2 0.041(1) 0.056(1) 0.063(2) -0.0003(9) 0.0078(10) -0.003(1)
N3 0.053(1) 0.045(1) 0.046(1) 0.0080(8) 0.0071(9) -0.0002(8)
N4 0.104(3) 0.083(2) 0.051(2) -0.018(2) 0.030(1) -0.002(1)
C1 0.076(2) 0.057(2) 0.043(2) -0.004(1) 0.012(1) -0.004(1)
C2 0.046(1) 0.044(1) 0.043(1) 0.0053(9) 0.0090(10) 0.0022(9)
C3 0.044(1) 0.043(1) 0.046(1) 0.0046(9) 0.0070(10) 0.0016(9)
C4 0.074(2) 0.061(2) 0.059(2) -0.012(1) 0.020(1) 0.003(1)
C5 0.042(1) 0.039(1) 0.048(1) 0.0017(9) 0.0059(10) 0.0027(9)
C6 0.050(1) 0.062(2) 0.049(1) -0.004(1) 0.002(1) -0.007(1)
C7 0.049(2) 0.062(2) 0.062(2) -0.003(1) 0.003(1) -0.010(1)
C8 0.085(3) 0.109(3) 0.062(2) -0.007(2) -0.007(2) 0.024(2)
C9 0.072(2) 0.090(3) 0.084(2) -0.007(2) 0.017(2) -0.044(2)
C10 0.056(2) 0.126(4) 0.077(2) 0.000(2) -0.012(2) -0.016(2)
C11 0.085(3) 0.059(2) 0.105(3) -0.008(2) 0.021(2) -0.002(2)
C12 0.057(2) 0.058(1) 0.043(1) 0.010(1) 0.010(1) 0.007(1)
C13 0.082(2) 0.069(2) 0.052(2) -0.004(2) 0.008(1) 0.020(1)
C14 0.073(2) 0.060(2) 0.064(2) -0.009(1) 0.007(2) 0.016(1)
C15 0.101(3) 0.074(2) 0.048(2) 0.006(2) 0.005(2) 0.004(1)
C16 0.139(5) 0.080(3) 0.092(3) -0.035(3) 0.000(3) 0.030(3)
C17 0.063(2) 0.059(2) 0.059(2) 0.020(1) 0.003(1) 0.013(1)
C18 0.071(2) 0.050(1) 0.076(2) 0.022(1) 0.005(2) 0.001(1)
C19 0.051(1) 0.044(1) 0.060(2) 0.007(1) 0.011(1) -0.007(1)
C20 0.117(4) 0.107(3) 0.077(3) 0.053(3) -0.006(3) 0.019(3)
C21 0.065(2) 0.062(2) 0.086(3) 0.011(1) 0.003(2) -0.029(2)
C22 0.069(2) 0.086(3) 0.112(3) 0.013(2) -0.008(2) 0.019(2)
C23 0.099(3) 0.086(3) 0.082(3) 0.015(2) 0.003(2) 0.027(2)
C24 0.074(2) 0.072(2) 0.107(3) 0.004(2) 0.016(2) 0.014(2)

loop_
_atom_type_symbol
_atom_type_description
_atom_type_scat_dispersion_real
_atom_type_scat_dispersion_imag
_atom_type_scat_source
C C 0.003 0.002
;International Tables for Crystallography
(1992, Vol. C, Tables 4.2.6.8 and 6.1.1.1)
;
H H 0.000 0.000
;International Tables for Crystallography
(1992, Vol. C, Table 6.1.1.2)
;
N N 0.006 0.003
;International Tables for Crystallography
(1992, Vol. C, Tables 4.2.6.8 and 6.1.1.1)
;
O O 0.011 0.006
;International Tables for Crystallography
(1992, Vol. C, Tables 4.2.6.8 and 6.1.1.1)
;
F F 0.017 0.010
;International Tables for Crystallography
(1992, Vol. C, Tables 4.2.6.8 and 6.1.1.1)
;
Mn Mn 0.337 0.728
;International Tables for Crystallography
(1992, Vol. C, Tables 4.2.6.8 and 6.1.1.1)
;

loop_
_geom_angle_atom_site_label_1
_geom_angle_atom_site_label_2
_geom_angle_atom_site_label_3
_geom_angle
_geom_angle_site_symmetry_1
_geom_angle_site_symmetry_2
_geom_angle_site_symmetry_3
_geom_angle_publ_flag
O1 MN1 O3 99.63(7) . . . yes
O1 MN1 O4 91.87(8) . . . yes
O1 MN1 O5 175.17(7) . . . yes
O1 MN1 O6 95.85(7) . . . yes
O1 MN1 N3 89.00(7) . . 2_566 yes
O3 MN1 O4 80.20(8) . . . yes
O3 MN1 O5 82.69(8) . . . yes
O3 MN1 O6 161.45(8) . . . yes
O3 MN1 N3 88.89(7) . . 2_566 yes
O4 MN1 O5 92.71(9) . . . yes
O4 MN1 O6 89.19(9) . . . yes
O4 MN1 N3 169.05(8) . . 2_566 yes
O5 MN1 O6 82.67(8) . . . yes
O5 MN1 N3 86.80(8) . . 2_566 yes
O6 MN1 N3 101.59(8) . . 2_566 yes
F13 F1 F15 114(1) . . . yes
F13 F1 C15 55.9(10) . . . yes
F15 F1 C15 64.1(8) . . . yes
F13 F2 F14 114(1) . . . yes
F13 F2 C15 63(1) . . . yes
F14 F2 C15 56.0(6) . . . yes
F14 F3 F15 118(1) . . . yes
F14 F3 C15 67(1) . . . yes
F15 F3 C15 57.5(10) . . . yes
F17 F4 F18 119(1) . . . yes
F17 F4 C20 65(1) . . . yes
F18 F4 C20 56(1) . . . yes
F16 F5 F17 100(2) . . . yes
F16 F5 C20 58(1) . . . yes
F17 F5 C20 53(1) . . . yes
F16 F6 F18 121(2) . . . yes
F16 F6 C20 50(1) . . . yes
F18 F6 C20 73(1) . . . yes
F20 F7 F21 121(1) . . . yes
F20 F7 C21 62.7(6) . . . yes
F21 F7 C21 60.2(7) . . . yes
F19 F8 F20 112(1) . . . yes
F19 F8 C21 60.7(8) . . . yes
F20 F8 C21 56.9(5) . . . yes
F19 F9 F21 116.7(10) . . . yes
F19 F9 C21 56.7(6) . . . yes
F21 F9 C21 61.5(6) . . . yes
F22 F10 F23 123(1) . . . yes
F22 F10 C16 62.4(10) . . . yes
F23 F10 C16 64(1) . . . yes
F23 F11 F24 133(1) . . . yes
F23 F11 C16 68(1) . . . yes
F24 F11 C16 65(1) . . . yes
F22 F12 F24 107(1) . . . yes
F22 F12 C16 55.6(8) . . . yes
F24 F12 C16 56(1) . . . yes
F1 F13 F2 127(1) . . . yes
F1 F13 C15 61(1) . . . yes
F2 F13 C15 72(1) . . . yes
F2 F14 F3 124(1) . . . yes
F2 F14 C15 58.8(9) . . . yes
F3 F14 C15 69.3(10) . . . yes
F1 F15 F3 120(1) . . . yes
F1 F15 C15 67(1) . . . yes
F3 F15 C15 58.0(7) . . . yes
F5 F16 F6 146(2) . . . yes
F5 F16 C20 82(2) . . . yes
F6 F16 C20 65(1) . . . yes
F4 F17 F5 123(2) . . . yes
F4 F17 C20 71(2) . . . yes
F5 F17 C20 55(1) . . . yes
F4 F18 F6 103(2) . . . yes
F4 F18 C20 51(1) . . . yes
F6 F18 C20 62(1) . . . yes
F8 F19 F9 126(1) . . . yes
F8 F19 C21 67.7(8) . . . yes
F9 F19 C21 65.4(9) . . . yes
F7 F20 F8 124(1) . . . yes
F7 F20 C21 70.0(8) . . . yes
F8 F20 C21 60.4(6) . . . yes
F7 F21 F9 113(1) . . . yes
F7 F21 C21 61.3(7) . . . yes
F9 F21 C21 63.4(8) . . . yes
F10 F22 F12 133(1) . . . yes
F10 F22 C16 69(1) . . . yes
F12 F22 C16 67(1) . . . yes
F10 F23 F11 99(1) . . . yes
F10 F23 C16 52.9(9) . . . yes
F11 F23 C16 55(1) . . . yes
F11 F24 F12 117(2) . . . yes
F11 F24 C16 64(1) . . . yes
F12 F24 C16 61(1) . . . yes
MN1 O1 N1 124.6(1) . . . yes
MN1 O3 C12 122.3(2) . . . yes
MN1 O4 C14 123.1(2) . . . yes
MN1 O5 C17 125.7(2) . . . yes
MN1 O6 C19 126.2(2) . . . yes
O1 N1 C5 125.4(2) . . . yes
O1 N1 C6 121.9(2) . . . yes
C5 N1 C6 112.3(2) . . . yes
O2 N2 C5 126.0(2) . . . yes
O2 N2 C7 122.3(2) . . . yes
C5 N2 C7 111.3(2) . . . yes
MN1 N3 C1 124.1(2) 2_566 . . yes
MN1 N3 C2 119.2(2) 2_566 . . yes
C1 N3 C2 116.3(2) . . . yes
C1 N4 C4 116.6(3) . . . yes
N3 C1 N4 126.6(3) . . . yes
N3 C2 C3 122.1(2) . . . yes
C2 C3 C4 116.7(2) . . . yes
C2 C3 C5 120.0(2) . . . yes
C4 C3 C5 123.3(2) . . . yes
N4 C4 C3 121.7(3) . . . yes
N1 C5 N2 109.2(2) . . . yes
N1 C5 C3 125.8(2) . . . yes
N2 C5 C3 125.0(2) . . . yes
N1 C6 C7 100.3(2) . . . yes
N1 C6 C8 104.6(3) . . . yes
N1 C6 C9 110.0(3) . . . yes
C7 C6 C8 113.2(3) . . . yes
C7 C6 C9 115.2(3) . . . yes
C8 C6 C9 112.3(3) . . . yes
N2 C7 C6 101.0(2) . . . yes
N2 C7 C10 108.8(3) . . . yes
N2 C7 C11 106.2(3) . . . yes
C6 C7 C10 115.9(3) . . . yes
C6 C7 C11 112.9(3) . . . yes
C10 C7 C11 110.9(3) . . . yes
O3 C12 C13 128.1(3) . . . yes
O3 C12 C15 113.6(3) . . . yes
C13 C12 C15 118.3(3) . . . yes
C12 C13 C14 121.3(3) . . . yes
O4 C14 C13 128.0(3) . . . yes
O4 C14 C16 114.5(3) . . . yes
C13 C14 C16 117.5(3) . . . yes
F1 C15 F2 103.6(5) . . . yes
F1 C15 F3 109.4(6) . . . yes
F1 C15 F13 62(2) . . . yes
F1 C15 F14 131.1(6) . . . yes
F1 C15 F15 48(1) . . . yes
F1 C15 C12 114.7(4) . . . yes
F2 C15 F3 105.6(7) . . . yes
F2 C15 F13 43(2) . . . yes
F2 C15 F14 65(1) . . . yes
F2 C15 F15 132(1) . . . yes
F2 C15 C12 110.6(4) . . . yes
F3 C15 F13 133(1) . . . yes
F3 C15 F14 42.7(9) . . . yes
F3 C15 F15 64(1) . . . yes
F3 C15 C12 112.3(5) . . . yes
F13 C15 F14 104(1) . . . yes
F13 C15 F15 107(1) . . . yes
F13 C15 C12 112.1(9) . . . yes
F14 C15 F15 102(1) . . . yes
F14 C15 C12 113.6(6) . . . yes
F15 C15 C12 115.8(9) . . . yes
F10 C16 F11 107.9(9) . . . yes
F10 C16 F12 103(1) . . . yes
F10 C16 F22 47(1) . . . yes
F10 C16 F23 62(1) . . . yes
F10 C16 F24 138(1) . . . yes
F10 C16 C14 113.3(7) . . . yes
F11 C16 F12 105.4(10) . . . yes
F11 C16 F22 128.8(7) . . . yes
F11 C16 F23 56(1) . . . yes
F11 C16 F24 50(1) . . . yes
F11 C16 C14 116.3(5) . . . yes
F12 C16 F22 57(1) . . . yes
F12 C16 F23 144(1) . . . yes
F12 C16 F24 61(1) . . . yes
F12 C16 C14 109.5(6) . . . yes
F22 C16 F23 108(1) . . . yes
F22 C16 F24 113(1) . . . yes
F22 C16 C14 114.8(6) . . . yes
F23 C16 F24 106(1) . . . yes
F23 C16 C14 105.7(10) . . . yes
F24 C16 C14 108(1) . . . yes
O5 C17 C18 129.0(3) . . . yes
O5 C17 C20 113.6(3) . . . yes
C18 C17 C20 117.4(3) . . . yes
C17 C18 C19 121.3(3) . . . yes
O6 C19 C18 128.5(3) . . . yes
O6 C19 C21 114.2(3) . . . yes
C18 C19 C21 117.3(3) . . . yes
F4 C20 F5 111.4(10) . . . yes
F4 C20 F6 105.9(8) . . . yes
F4 C20 F16 125(1) . . . yes
F4 C20 F17 43(2) . . . yes
F4 C20 F18 71(1) . . . yes
F4 C20 C17 112.8(5) . . . yes
F5 C20 F6 103.7(9) . . . yes
F5 C20 F16 39(2) . . . yes
F5 C20 F17 70(1) . . . yes
F5 C20 F18 143(1) . . . yes
F5 C20 C17 111.2(6) . . . yes
F6 C20 F16 64(2) . . . yes
F6 C20 F17 131(1) . . . yes
F6 C20 F18 44(1) . . . yes
F6 C20 C17 111.4(6) . . . yes
F16 C20 F17 100(2) . . . yes
F16 C20 F18 106(2) . . . yes
F16 C20 C17 121(1) . . . yes
F17 C20 F18 114(2) . . . yes
F17 C20 C17 115(1) . . . yes
F18 C20 C17 99.9(8) . . . yes
F7 C21 F8 105.9(8) . . . yes
F7 C21 F9 104.6(7) . . . yes
F7 C21 F19 133.5(7) . . . yes
F7 C21 F20 47.3(7) . . . yes
F7 C21 F21 58.4(9) . . . yes
F7 C21 C19 113.9(5) . . . yes
F8 C21 F9 105.3(7) . . . yes
F8 C21 F19 51.6(9) . . . yes
F8 C21 F20 62.7(8) . . . yes
F8 C21 F21 142.5(6) . . . yes
F8 C21 C19 113.0(4) . . . yes
F9 C21 F19 57(1) . . . yes
F9 C21 F20 132.6(7) . . . yes
F9 C21 F21 55.1(9) . . . yes
F9 C21 C19 113.4(3) . . . yes
F19 C21 F20 109(1) . . . yes
F19 C21 F21 111(1) . . . yes
F19 C21 C19 112.6(6) . . . yes
F20 C21 F21 104(1) . . . yes
F20 C21 C19 113.3(6) . . . yes
F21 C21 C19 104.5(6) . . . yes
C23 C22 C24 120.6(4) . . 2_657 yes
C22 C23 C24 120.7(4) . . . yes
C22 C24 C23 118.7(4) 2_657 . . yes

loop_
_geom_bond_atom_site_label_1
_geom_bond_atom_site_label_2
_geom_bond_distance
_geom_bond_site_symmetry_1
_geom_bond_site_symmetry_2
_geom_bond_publ_flag
MN1 O1 2.130(2) . . yes
MN1 O3 2.170(2) . . yes
MN1 O4 2.188(2) . . yes
MN1 O5 2.180(2) . . yes
MN1 O6 2.119(2) . . yes
MN1 N3 2.262(2) . 2_566 yes
F1 F13 1.34(4) . . yes
F1 F15 1.07(3) . . yes
F1 C15 1.319(6) . . yes
F2 F13 0.96(5) . . yes
F2 F14 1.40(2) . . yes
F2 C15 1.323(8) . . yes
F3 F14 0.94(2) . . yes
F3 F15 1.38(2) . . yes
F3 C15 1.293(8) . . yes
F4 F17 0.97(5) . . yes
F4 F18 1.61(3) . . yes
F4 C20 1.320(8) . . yes
F5 F16 0.84(4) . . yes
F5 F17 1.48(4) . . yes
F5 C20 1.30(1) . . yes
F6 F16 1.31(4) . . yes
F6 F18 1.04(3) . . yes
F6 C20 1.32(1) . . yes
F7 F20 1.02(1) . . yes
F7 F21 1.27(2) . . yes
F7 C21 1.305(7) . . yes
F8 F19 1.09(2) . . yes
F8 F20 1.31(2) . . yes
F8 C21 1.281(7) . . yes
F9 F19 1.22(2) . . yes
F9 F21 1.21(2) . . yes
F9 C21 1.314(6) . . yes
F10 F22 1.00(2) . . yes
F10 F23 1.41(2) . . yes
F10 C16 1.26(1) . . yes
F11 F23 1.28(3) . . yes
F11 F24 1.07(3) . . yes
F11 C16 1.263(9) . . yes
F12 F22 1.22(2) . . yes
F12 F24 1.34(2) . . yes
F12 C16 1.34(1) . . yes
F13 C15 1.25(1) . . yes
F14 C15 1.28(1) . . yes
F15 C15 1.29(1) . . yes
F16 C20 1.12(2) . . yes
F17 C20 1.27(2) . . yes
F18 C20 1.42(2) . . yes
F19 C21 1.21(1) . . yes
F20 C21 1.234(9) . . yes
F21 C21 1.291(10) . . yes
F22 C16 1.19(1) . . yes
F23 C16 1.43(2) . . yes
F24 C16 1.27(2) . . yes
O1 N1 1.304(3) . . yes
O2 N2 1.280(3) . . yes
O3 C12 1.260(3) . . yes
O4 C14 1.248(4) . . yes
O5 C17 1.238(4) . . yes
O6 C19 1.248(3) . . yes
N1 C5 1.344(3) . . yes
N1 C6 1.502(3) . . yes
N2 C5 1.350(3) . . yes
N2 C7 1.513(4) . . yes
N3 C1 1.340(4) . . yes
N3 C2 1.335(3) . . yes
N4 C1 1.324(4) . . yes
N4 C4 1.346(4) . . yes
C2 C3 1.393(3) . . yes
C3 C4 1.390(4) . . yes
C3 C5 1.465(4) . . yes
C6 C7 1.559(4) . . yes
C6 C8 1.533(5) . . yes
C6 C9 1.523(5) . . yes
C7 C10 1.512(5) . . yes
C7 C11 1.529(5) . . yes
C12 C13 1.387(4) . . yes
C12 C15 1.522(4) . . yes
C13 C14 1.397(5) . . yes
C14 C16 1.547(5) . . yes
C17 C18 1.394(5) . . yes
C17 C20 1.537(5) . . yes
C18 C19 1.397(5) . . yes
C19 C21 1.545(4) . . yes
C22 C23 1.366(7) . . yes
C22 C24 1.372(6) . 2_657 yes
C23 C24 1.364(6) . . yes

loop_
_geom_contact_atom_site_label_1
_geom_contact_atom_site_label_2
_geom_contact_distance
_geom_contact_site_symmetry_1
_geom_contact_site_symmetry_2
_geom_contact_publ_flag
F1 F19 3.00(1) . 1_556 ?
F1 O6 3.175(5) . 1_556 ?
F1 C10 3.53(1) . 1_656 ?
F1 C1 3.599(6) . 2_567 ?
F3 F3 2.72(1) . 2_567 ?
F3 F14 2.95(2) . 2_567 ?
F3 F15 3.31(3) . 2_567 ?
F4 F22 3.28(1) . 2_556 ?
F4 F12 3.31(2) . 2_556 ?
F4 F10 3.44(2) . 1_655 ?
F4 C23 3.489(8) . . ?
F4 F23 3.53(4) . 1_655 ?
F5 O2 3.34(1) . 1_655 ?
F6 F8 3.57(1) . 1_556 ?
F7 F7 2.92(1) . 2_555 ?
F7 F20 3.06(1) . 2_555 ?
F7 F24 3.15(2) . 2_556 ?
F7 F21 3.20(2) . 2_555 ?
F7 F9 3.20(1) . 2_555 ?
F7 F11 3.24(2) . 2_556 ?
F7 F8 3.30(1) . 2_555 ?
F7 F19 3.35(1) . 2_555 ?
F7 C21 3.415(7) . 2_555 ?
F8 C10 3.388(9) . 1_655 ?
F8 F21 3.54(1) . 2_555 ?
F9 F20 3.32(1) . 2_555 ?
F9 F11 3.36(1) . 1_554 ?
F9 C24 3.41(1) . 1_454 ?
F10 F17 3.00(3) . 1_455 ?
F11 F20 3.42(2) . 2_556 ?
F11 F19 3.55(2) . 1_556 ?
F12 F18 3.24(4) . 2_556 ?
F13 C10 3.10(2) . 1_656 ?
F14 F15 3.32(2) . 2_567 ?
F14 F14 3.43(4) . 2_567 ?
F15 C9 3.51(1) . 1_556 ?
F15 O6 3.54(3) . 1_556 ?
F15 O1 3.59(1) . 1_556 ?
F17 F23 3.07(5) . 1_655 ?
F18 C22 3.53(1) . . ?
F20 F21 3.12(1) . 2_555 ?
F20 C24 3.28(1) . 2_656 ?
F20 F20 3.51(3) . 2_555 ?
F20 F24 3.58(3) . 2_556 ?
F21 C22 3.31(1) . 2_556 ?
F21 C24 3.39(2) . 1_454 ?
F23 C23 3.46(1) . 1_455 ?
F23 C24 3.55(3) . 1_455 ?
O2 C1 3.021(5) . 2_466 ?
O2 N4 3.248(5) . 2_466 ?
O2 O5 3.316(3) . 1_455 ?
O2 N3 3.333(3) . 2_466 ?
O2 C17 3.400(4) . 1_455 ?
